data_4508639
loop_
_publ_author_name
'Wishkerman, Sara'
'Bernstein, Joel'
'Stephens, Peter W.'

_publ_section_title
;
 Polymorphism in 4-Methoxy-3-nitrobenzaldehyde
;
_journal_issue 6
_journal_name_full 'Crystal Growth &amp; Design'
_journal_page_first 1366
_journal_paper_doi 10.1021/cg0506572
_journal_volume 6
_journal_year 2006
_chemical_formula_sum 'C8 H7 N O4'
_chemical_formula_weight 181.15
_chemical_name_systematic
; 
 ? 
;
_space_group_IT_number 14
_symmetry_space_group_name_Hall '-P 2ybc'
_symmetry_space_group_name_H-M 'P 1 21/c 1'
_atom_sites_solution_hydrogens geom
_atom_sites_solution_primary direct
_atom_sites_solution_secondary difmap
_audit_creation_method SHELXL-97
_cell_angle_alpha 90.00
_cell_angle_beta 90.079(4)
_cell_angle_gamma 90.00
_cell_formula_units_Z 4
_cell_length_a 3.9139(5)
_cell_length_b 17.538(2)
_cell_length_c 11.8693(16)
_cell_measurement_temperature 293(2)
_cell_volume 814.73(18)
_computing_structure_refinement 'SHELXL-97 (Sheldrick, 1997)'
_computing_structure_solution 'SHELXS-97 (Sheldrick, 1990)'
_diffrn_ambient_temperature 293(2)
_diffrn_measured_fraction_theta_full 0.996
_diffrn_measured_fraction_theta_max 0.996
_diffrn_radiation_monochromator graphite
_diffrn_radiation_source 'fine-focus sealed tube'
_diffrn_radiation_type MoK\a
_diffrn_radiation_wavelength 0.71073
_diffrn_reflns_av_R_equivalents 0.0254
_diffrn_reflns_av_sigmaI/netI 0.0197
_diffrn_reflns_limit_h_max 5
_diffrn_reflns_limit_h_min -5
_diffrn_reflns_limit_k_max 23
_diffrn_reflns_limit_k_min -20
_diffrn_reflns_limit_l_max 15
_diffrn_reflns_limit_l_min -14
_diffrn_reflns_number 7111
_diffrn_reflns_theta_full 28.34
_diffrn_reflns_theta_max 28.34
_diffrn_reflns_theta_min 2.07
_exptl_absorpt_coefficient_mu 0.121
_exptl_crystal_density_diffrn 1.477
_exptl_crystal_density_method 'not measured'
_exptl_crystal_F_000 376
_refine_diff_density_max 0.238
_refine_diff_density_min -0.150
_refine_diff_density_rms 0.035
_refine_ls_extinction_method none
_refine_ls_goodness_of_fit_ref 1.080
_refine_ls_hydrogen_treatment mixed
_refine_ls_matrix_type full
_refine_ls_number_parameters 125
_refine_ls_number_reflns 2035
_refine_ls_number_restraints 0
_refine_ls_restrained_S_all 1.080
_refine_ls_R_factor_all 0.0569
_refine_ls_R_factor_gt 0.0417
_refine_ls_shift/su_max 0.042
_refine_ls_shift/su_mean 0.008
_refine_ls_structure_factor_coef Fsqd
_refine_ls_weighting_details 'calc w=1/[\s^2^(Fo^2^)+(0.1000P)^2^+0.0000P] where P=(Fo^2^+2Fc^2^)/3'
_refine_ls_weighting_scheme calc
_refine_ls_wR_factor_gt 0.1397
_refine_ls_wR_factor_ref 0.1536
_reflns_number_gt 1481
_reflns_number_total 2035
_reflns_threshold_expression >2sigma(I)
_cod_data_source_file cg0506572sup1.cif
_cod_data_source_block mn22_
_cod_database_code 4508639

loop_
_symmetry_equiv_pos_as_xyz
'x, y, z'
'-x, y+1/2, -z+1/2'
'-x, -y, -z'
'x, -y-1/2, z-1/2'

loop_
_atom_site_label
_atom_site_type_symbol
_atom_site_fract_x
_atom_site_fract_y
_atom_site_fract_z
_atom_site_U_iso_or_equiv
_atom_site_adp_type
_atom_site_occupancy
_atom_site_symmetry_multiplicity
_atom_site_calc_flag
_atom_site_refinement_flags
O1 O 0.5954(4) 0.41746(7) -0.10826(10) 0.0877(5) Uani 1 1 d .
O2 O 0.3190(3) 0.31220(7) -0.10109(10) 0.0740(4) Uani 1 1 d .
O3 O 1.1823(4) 0.46507(6) 0.36724(11) 0.0797(4) Uani 1 1 d .
O4 O 0.6134(3) 0.21047(5) 0.02783(9) 0.0551(3) Uani 1 1 d .
N1 N 0.5155(3) 0.35826(7) -0.06050(9) 0.0532(3) Uani 1 1 d .
C1 C 0.6669(3) 0.34400(7) 0.05030(10) 0.0440(3) Uani 1 1 d .
C2 C 0.7656(4) 0.40705(7) 0.11222(11) 0.0479(3) Uani 1 1 d .
H2 H 0.7497 0.4562 0.0881 0.058(4) Uiso 1 1 d R
C3 C 0.9170(3) 0.39819(8) 0.21705(11) 0.0481(3) Uani 1 1 d .
C4 C 0.9727(4) 0.32460(8) 0.25760(11) 0.0498(3) Uani 1 1 d .
H4 H 1.0771 0.3164 0.3235 0.063(5) Uiso 1 1 d R
C5 C 0.8750(4) 0.26187(8) 0.19655(11) 0.0484(3) Uani 1 1 d .
H5 H 0.9098 0.2127 0.2235 0.051(4) Uiso 1 1 d R
C6 C 0.7150(3) 0.26940(7) 0.09102(10) 0.0433(3) Uani 1 1 d .
C7 C 1.0189(4) 0.46650(8) 0.28153(13) 0.0596(4) Uani 1 1 d .
H6 H 0.9356 0.5176 0.2484 0.068(5) Uiso 1 1 d R
C8 C 0.6831(5) 0.13458(8) 0.06692(15) 0.0614(4) Uani 1 1 d .
H7 H 0.5885 0.1229 0.1459 0.074(5) Uiso 1 1 d R
H8 H 0.9363 0.1249 0.0752 0.064(4) Uiso 1 1 d R
H9 H 0.5768 0.1021 0.0127 0.080(5) Uiso 1 1 d R

loop_
_atom_site_aniso_label
_atom_site_aniso_U_11
_atom_site_aniso_U_22
_atom_site_aniso_U_33
_atom_site_aniso_U_23
_atom_site_aniso_U_13
_atom_site_aniso_U_12
O1 0.1304(13) 0.0680(8) 0.0646(7) 0.0240(6) -0.0269(7) -0.0024(7)
O2 0.0900(9) 0.0710(8) 0.0608(7) -0.0067(5) -0.0327(6) 0.0037(6)
O3 0.1020(10) 0.0689(8) 0.0680(8) -0.0112(6) -0.0298(7) -0.0066(6)
O4 0.0708(7) 0.0443(5) 0.0503(6) -0.0031(4) -0.0134(4) 0.0032(4)
N1 0.0650(8) 0.0525(7) 0.0421(6) 0.0029(5) -0.0082(5) 0.0146(5)
C1 0.0473(7) 0.0480(7) 0.0369(6) 0.0027(5) -0.0039(5) 0.0058(5)
C2 0.0551(8) 0.0416(7) 0.0470(7) 0.0035(5) -0.0027(6) 0.0035(5)
C3 0.0499(8) 0.0489(7) 0.0453(7) -0.0026(5) -0.0026(5) -0.0006(5)
C4 0.0561(8) 0.0548(8) 0.0386(6) 0.0029(5) -0.0065(5) 0.0017(6)
C5 0.0571(8) 0.0452(7) 0.0429(7) 0.0076(5) -0.0054(5) 0.0027(6)
C6 0.0453(7) 0.0434(7) 0.0412(6) -0.0009(5) -0.0007(5) 0.0014(5)
C7 0.0692(10) 0.0539(8) 0.0556(8) -0.0050(6) -0.0083(7) -0.0039(7)
C8 0.0720(10) 0.0419(7) 0.0703(10) -0.0038(6) -0.0140(7) 0.0008(7)

loop_
_atom_type_symbol
_atom_type_description
_atom_type_scat_dispersion_real
_atom_type_scat_dispersion_imag
_atom_type_scat_source
C C 0.0033 0.0016 'International Tables Vol C Tables 4.2.6.8 and 6.1.1.4'
H H 0.0000 0.0000 'International Tables Vol C Tables 4.2.6.8 and 6.1.1.4'
N N 0.0061 0.0033 'International Tables Vol C Tables 4.2.6.8 and 6.1.1.4'
O O 0.0106 0.0060 'International Tables Vol C Tables 4.2.6.8 and 6.1.1.4'

loop_
_geom_angle_atom_site_label_1
_geom_angle_atom_site_label_2
_geom_angle_atom_site_label_3
_geom_angle
C6 O4 C8 118.62(10)
O2 N1 O1 122.86(12)
O2 N1 C1 119.89(12)
O1 N1 C1 117.25(12)
C2 C1 C6 121.59(11)
C2 C1 N1 116.98(11)
C6 C1 N1 121.42(12)
C3 C2 C1 120.42(11)
C2 C3 C4 118.69(12)
C2 C3 C7 119.29(12)
C4 C3 C7 122.01(12)
C5 C4 C3 121.11(12)
C4 C5 C6 121.27(12)
O4 C6 C5 123.99(11)
O4 C6 C1 119.10(11)
C5 C6 C1 116.90(11)
O3 C7 C3 124.43(14)

loop_
_geom_bond_atom_site_label_1
_geom_bond_atom_site_label_2
_geom_bond_distance
O1 N1 1.2237(16)
O2 N1 1.2146(16)
O3 C7 1.2012(19)
O4 C6 1.3371(15)
O4 C8 1.4356(16)
N1 C1 1.4632(16)
C1 C2 1.3825(18)
C1 C6 1.4074(17)
C2 C3 1.3861(19)
C3 C4 1.3945(18)
C3 C7 1.4763(18)
C4 C5 1.3713(19)
C5 C6 1.4059(18)
